data_7236851
loop_
_publ_author_name
'Naito, Hirofumi'
'Nishino, Kenta'
'Morisaki, Yasuhiro'
'Tanaka, Kazuo'
'Chujo, Yoshiki'

_publ_section_title
;
 Highly-efficient solid-state emissions of anthracene--o-carborane dyads
 with various substituents and their thermochromic luminescence properties
;
_journal_issue 38
_journal_name_full 'Journal of Materials Chemistry C'
_journal_page_first 10047
_journal_paper_doi 10.1039/C7TC02682J
_journal_volume 5
_journal_year 2017
_chemical_formula_sum 'C22 H24 B10'
_chemical_formula_weight 396.51
_space_group_IT_number 14
_space_group_name_Hall '-P 2yn'
_space_group_name_H-M_alt 'P 1 21/n 1'
_symmetry_cell_setting monoclinic
_symmetry_space_group_name_H-M 'P 1 21/n 1'
_atom_sites_solution_hydrogens geom
_atom_sites_solution_primary direct
_atom_sites_solution_secondary difmap
_audit_creation_method SHELXL-97
_audit_update_record
;
2017-06-16 deposited with the CCDC.
2017-09-05 downloaded from the CCDC.
;
_cell_angle_alpha 90.00
_cell_angle_beta 99.122(7)
_cell_angle_gamma 90.00
_cell_formula_units_Z 4
_cell_length_a 11.9314(8)
_cell_length_b 12.5281(8)
_cell_length_c 14.8597(11)
_cell_measurement_reflns_used 9993
_cell_measurement_temperature 296(2)
_cell_measurement_theta_max 27.86
_cell_measurement_theta_min 2.63
_cell_volume 2193.1(3)
_computing_structure_refinement 'SHELXL-97 (Sheldrick, 1997)'
_computing_structure_solution 'SHELXS-97 (Sheldrick, 1990)'
_diffrn_ambient_temperature 296(2)
_diffrn_measured_fraction_theta_full 0.998
_diffrn_measured_fraction_theta_max 0.998
_diffrn_measurement_device_type 'Rigaku R-AXISIP'
_diffrn_measurement_method \w
_diffrn_radiation_monochromator graphite
_diffrn_radiation_source 'fine-focus sealed tube'
_diffrn_radiation_type MoK\a
_diffrn_radiation_wavelength 0.71075
_diffrn_reflns_av_R_equivalents 0.0766
_diffrn_reflns_av_sigmaI/netI 0.0957
_diffrn_reflns_limit_h_max 15
_diffrn_reflns_limit_h_min -15
_diffrn_reflns_limit_k_max 16
_diffrn_reflns_limit_k_min -14
_diffrn_reflns_limit_l_max 19
_diffrn_reflns_limit_l_min -19
_diffrn_reflns_number 20669
_diffrn_reflns_theta_full 27.48
_diffrn_reflns_theta_max 27.48
_diffrn_reflns_theta_min 3.22
_exptl_absorpt_coefficient_mu 0.061
_exptl_absorpt_correction_T_max 0.9760
_exptl_absorpt_correction_T_min 0.9529
_exptl_crystal_colour yellow
_exptl_crystal_density_diffrn 1.201
_exptl_crystal_density_method 'not measured'
_exptl_crystal_description block
_exptl_crystal_F_000 824
_exptl_crystal_size_max 0.80
_exptl_crystal_size_mid 0.50
_exptl_crystal_size_min 0.40
_refine_diff_density_max 0.192
_refine_diff_density_min -0.184
_refine_diff_density_rms 0.038
_refine_ls_extinction_method none
_refine_ls_goodness_of_fit_ref 1.055
_refine_ls_hydrogen_treatment mixed
_refine_ls_matrix_type full
_refine_ls_number_parameters 343
_refine_ls_number_reflns 5026
_refine_ls_number_restraints 0
_refine_ls_restrained_S_all 1.055
_refine_ls_R_factor_all 0.0790
_refine_ls_R_factor_gt 0.0563
_refine_ls_shift/su_max 0.000
_refine_ls_shift/su_mean 0.000
_refine_ls_structure_factor_coef Fsqd
_refine_ls_weighting_details 'calc w=1/[\s^2^(Fo^2^)+(0.0785P)^2^+0.1777P] where P=(Fo^2^+2Fc^2^)/3'
_refine_ls_weighting_scheme calc
_refine_ls_wR_factor_gt 0.1412
_refine_ls_wR_factor_ref 0.1552
_reflns_number_gt 3646
_reflns_number_total 5026
_reflns_threshold_expression >2sigma(I)
_cod_data_source_file c7tc02682j2.cif
_cod_data_source_block ydkr
_cod_depositor_comments
;
The following automatic conversions were performed:

data item '_symmetry_cell_setting' value 'Monoclinic' was changed to
'monoclinic' in accordance with the
/home/saulius/struct/COD-crude-data/automatic-downloads/DataCite-retrospective/RSC/depositions/lib/dictionaries/cif_core.dic
dictionary named 'cif_core.dic' version 2.4.2 last updated on
2011-04-26.

Automatic conversion script
Id: cif_fix_values 6909 2019-04-08 15:41:33Z antanas 
;
_cod_original_sg_symbol_H-M P21/n
_cod_database_code 7236851

loop_
_symmetry_equiv_pos_as_xyz
'x, y, z'
'-x+1/2, y+1/2, -z+1/2'
'-x, -y, -z'
'x-1/2, -y-1/2, z-1/2'

loop_
_atom_site_label
_atom_site_type_symbol
_atom_site_fract_x
_atom_site_fract_y
_atom_site_fract_z
_atom_site_U_iso_or_equiv
_atom_site_adp_type
_atom_site_occupancy
_atom_site_symmetry_multiplicity
_atom_site_calc_flag
_atom_site_refinement_flags
C1 C 0.27894(11) 0.29628(11) 0.16207(9) 0.0385(3) Uani 1 1 d .
C14 C 0.26981(11) 0.37087(11) 0.08893(10) 0.0395(3) Uani 1 1 d .
C13 C 0.17910(12) 0.44508(11) 0.06573(10) 0.0445(4) Uani 1 1 d .
H9 H 0.1205 0.4462 0.1002 0.041(4) Uiso 1 1 calc R
C12 C 0.17554(14) 0.51403(13) -0.00500(11) 0.0531(4) Uani 1 1 d .
H8 H 0.1162 0.5628 -0.0166 0.059(5) Uiso 1 1 calc R
C11 C 0.26013(15) 0.51297(14) -0.06105(12) 0.0577(4) Uani 1 1 d .
H7 H 0.2543 0.5573 -0.1118 0.072(6) Uiso 1 1 calc R
C10 C 0.34951(14) 0.44712(13) -0.04036(11) 0.0530(4) Uani 1 1 d .
H6 H 0.4058 0.4468 -0.0771 0.058(5) Uiso 1 1 calc R
C9 C 0.35991(12) 0.37813(11) 0.03616(10) 0.0440(3) Uani 1 1 d .
C8 C 0.45876(12) 0.31969(12) 0.06201(11) 0.0503(4) Uani 1 1 d .
H5 H 0.5132 0.3177 0.0236 0.057(5) Uiso 1 1 calc R
C7 C 0.47782(12) 0.26466(12) 0.14330(11) 0.0484(4) Uani 1 1 d .
C6 C 0.58609(14) 0.21801(15) 0.17517(14) 0.0640(5) Uani 1 1 d .
H4 H 0.6424 0.2210 0.1385 0.085(7) Uiso 1 1 calc R
C5 C 0.60856(15) 0.16996(16) 0.25674(15) 0.0710(5) Uani 1 1 d .
H3 H 0.6789 0.1385 0.2757 0.083(6) Uiso 1 1 calc R
C4 C 0.52445(14) 0.16765(15) 0.31336(13) 0.0627(5) Uani 1 1 d .
H2 H 0.5412 0.1377 0.3712 0.076(6) Uiso 1 1 calc R
C3 C 0.41935(13) 0.20826(13) 0.28503(11) 0.0508(4) Uani 1 1 d .
H1 H 0.3658 0.2054 0.3241 0.056(5) Uiso 1 1 calc R
C2 C 0.38855(12) 0.25511(11) 0.19725(10) 0.0428(3) Uani 1 1 d .
C17 C 0.19021(12) 0.09387(12) 0.05695(10) 0.0453(4) Uani 1 1 d .
C18 C 0.27203(15) 0.01577(15) 0.07807(13) 0.0642(5) Uani 1 1 d .
H10 H 0.2831 -0.0152 0.1357 0.086(7) Uiso 1 1 calc R
C19 C 0.33736(18) -0.01657(19) 0.01444(16) 0.0820(6) Uani 1 1 d .
H11 H 0.3916 -0.0697 0.0292 0.114(8) Uiso 1 1 calc R
C20 C 0.32313(19) 0.02872(18) -0.07005(17) 0.0813(6) Uani 1 1 d .
H12 H 0.3690 0.0083 -0.1121 0.108(8) Uiso 1 1 calc R
C21 C 0.2415(2) 0.10385(17) -0.09220(15) 0.0808(6) Uani 1 1 d .
H13 H 0.2302 0.1337 -0.1502 0.107(8) Uiso 1 1 calc R
C22 C 0.17504(17) 0.13626(14) -0.02934(12) 0.0627(5) Uani 1 1 d .
H14 H 0.1192 0.1876 -0.0456 0.081(6) Uiso 1 1 calc R
C15 C 0.17355(11) 0.24937(11) 0.19160(10) 0.0402(3) Uani 1 1 d .
C16 C 0.12166(11) 0.13088(11) 0.12730(10) 0.0423(3) Uani 1 1 d .
B1 B 0.18362(15) 0.12054(14) 0.23863(12) 0.0447(4) Uani 1 1 d .
H15 H 0.2643(12) 0.0822(12) 0.2530(10) 0.043(4) Uiso 1 1 d .
B5 B 0.06147(16) 0.04569(15) 0.19503(14) 0.0528(5) Uani 1 1 d .
H19 H 0.0741(13) -0.0379(14) 0.1826(11) 0.059(5) Uiso 1 1 d .
B9 B -0.02291(15) 0.12688(15) 0.11379(15) 0.0523(5) Uani 1 1 d .
H23 H -0.0644(13) 0.0967(14) 0.0483(11) 0.056(4) Uiso 1 1 d .
B4 B 0.05030(13) 0.24961(14) 0.11063(13) 0.0436(4) Uani 1 1 d .
H18 H 0.0513(11) 0.2893(12) 0.0461(10) 0.043(4) Uiso 1 1 d .
B3 B 0.05775(15) 0.31449(15) 0.21802(13) 0.0488(4) Uani 1 1 d .
H17 H 0.0618(12) 0.4048(14) 0.2216(11) 0.056(4) Uiso 1 1 d .
B2 B 0.14306(16) 0.23297(15) 0.29867(13) 0.0500(4) Uani 1 1 d .
H16 H 0.2019(14) 0.2668(13) 0.3569(12) 0.060(5) Uiso 1 1 d .
B6 B 0.07278(16) 0.10897(16) 0.30246(14) 0.0557(5) Uani 1 1 d .
H20 H 0.0835(13) 0.0636(14) 0.3666(11) 0.064(5) Uiso 1 1 d .
B10 B -0.05642(16) 0.11385(17) 0.22554(15) 0.0590(5) Uani 1 1 d .
H24 H -0.1305(14) 0.0678(15) 0.2373(12) 0.069(5) Uiso 1 1 d .
B8 B -0.06408(15) 0.24016(16) 0.17155(15) 0.0551(5) Uani 1 1 d .
H22 H -0.1451(14) 0.2806(14) 0.1456(11) 0.063(5) Uiso 1 1 d .
B7 B -0.00738(17) 0.22809(17) 0.28842(15) 0.0586(5) Uani 1 1 d .
H21 H -0.0490(14) 0.2616(14) 0.3436(12) 0.066(5) Uiso 1 1 d .

loop_
_atom_site_aniso_label
_atom_site_aniso_U_11
_atom_site_aniso_U_22
_atom_site_aniso_U_33
_atom_site_aniso_U_23
_atom_site_aniso_U_13
_atom_site_aniso_U_12
C1 0.0389(7) 0.0364(7) 0.0402(7) -0.0034(6) 0.0058(6) 0.0000(6)
C14 0.0407(7) 0.0352(7) 0.0424(8) -0.0040(6) 0.0060(6) -0.0036(6)
C13 0.0439(7) 0.0386(8) 0.0513(9) 0.0022(6) 0.0080(6) -0.0018(6)
C12 0.0544(9) 0.0443(8) 0.0594(10) 0.0082(7) 0.0055(7) 0.0008(7)
C11 0.0704(10) 0.0522(9) 0.0514(10) 0.0109(8) 0.0122(8) -0.0040(9)
C10 0.0611(9) 0.0509(9) 0.0503(9) -0.0020(7) 0.0188(8) -0.0080(8)
C9 0.0468(8) 0.0396(7) 0.0467(8) -0.0069(6) 0.0110(6) -0.0054(6)
C8 0.0463(8) 0.0456(8) 0.0623(10) -0.0086(7) 0.0188(7) -0.0033(7)
C7 0.0406(7) 0.0427(8) 0.0614(10) -0.0099(7) 0.0065(7) -0.0007(6)
C6 0.0424(8) 0.0625(11) 0.0869(14) -0.0084(10) 0.0091(9) 0.0075(8)
C5 0.0464(9) 0.0707(12) 0.0901(15) -0.0051(11) -0.0071(9) 0.0150(9)
C4 0.0569(10) 0.0619(11) 0.0623(11) -0.0025(9) -0.0116(8) 0.0097(8)
C3 0.0478(8) 0.0515(9) 0.0499(9) -0.0044(7) -0.0021(7) 0.0031(7)
C2 0.0406(7) 0.0379(7) 0.0480(8) -0.0070(6) 0.0011(6) -0.0001(6)
C17 0.0482(8) 0.0374(7) 0.0501(9) -0.0034(6) 0.0067(7) -0.0046(7)
C18 0.0670(11) 0.0639(11) 0.0610(11) -0.0058(9) 0.0081(8) 0.0190(9)
C19 0.0792(13) 0.0831(15) 0.0848(16) -0.0178(12) 0.0160(11) 0.0240(12)
C20 0.0890(14) 0.0741(14) 0.0890(16) -0.0213(12) 0.0395(13) -0.0024(12)
C21 0.1221(18) 0.0642(12) 0.0635(13) -0.0006(10) 0.0377(12) 0.0000(13)
C22 0.0837(12) 0.0522(10) 0.0540(10) 0.0016(8) 0.0164(9) 0.0089(10)
C15 0.0402(7) 0.0387(7) 0.0412(8) 0.0024(6) 0.0055(6) 0.0032(6)
C16 0.0413(7) 0.0361(7) 0.0487(8) 0.0043(6) 0.0051(6) -0.0009(6)
B1 0.0459(9) 0.0427(9) 0.0454(9) 0.0082(7) 0.0074(7) 0.0054(7)
B5 0.0504(10) 0.0441(10) 0.0649(12) 0.0137(9) 0.0121(9) -0.0003(8)
B9 0.0404(9) 0.0485(10) 0.0665(12) 0.0110(9) 0.0041(8) -0.0059(8)
B4 0.0372(8) 0.0410(9) 0.0514(10) 0.0072(7) 0.0032(7) 0.0023(7)
B3 0.0479(9) 0.0458(10) 0.0556(11) 0.0061(8) 0.0171(8) 0.0105(8)
B2 0.0557(10) 0.0509(10) 0.0453(10) 0.0055(8) 0.0137(8) 0.0084(8)
B6 0.0564(10) 0.0556(11) 0.0587(12) 0.0178(9) 0.0207(9) 0.0054(9)
B10 0.0473(10) 0.0559(11) 0.0768(14) 0.0180(10) 0.0195(9) 0.0005(9)
B8 0.0418(9) 0.0530(11) 0.0724(13) 0.0148(9) 0.0146(9) 0.0066(8)
B7 0.0561(11) 0.0593(12) 0.0663(13) 0.0126(10) 0.0276(10) 0.0118(9)

loop_
_atom_type_symbol
_atom_type_description
_atom_type_scat_dispersion_real
_atom_type_scat_dispersion_imag
_atom_type_scat_source
C C 0.0033 0.0016 'International Tables Vol C Tables 4.2.6.8 and 6.1.1.4'
H H 0.0000 0.0000 'International Tables Vol C Tables 4.2.6.8 and 6.1.1.4'
B B 0.0013 0.0007 'International Tables Vol C Tables 4.2.6.8 and 6.1.1.4'

loop_
_geom_angle_atom_site_label_1
_geom_angle_atom_site_label_2
_geom_angle_atom_site_label_3
_geom_angle
C14 C1 C2 118.15(12)
C14 C1 C15 120.60(12)
C2 C1 C15 120.58(12)
C1 C14 C13 125.11(13)
C1 C14 C9 119.13(13)
C13 C14 C9 115.68(13)
C12 C13 C14 122.12(14)
C13 C12 C11 121.04(15)
C10 C11 C12 119.19(15)
C11 C10 C9 121.51(15)
C8 C9 C10 120.35(14)
C8 C9 C14 119.58(14)
C10 C9 C14 120.03(14)
C7 C8 C9 121.39(14)
C8 C7 C6 120.68(16)
C8 C7 C2 119.81(13)
C6 C7 C2 119.51(16)
C5 C6 C7 121.58(18)
C6 C5 C4 119.32(16)
C3 C4 C5 121.20(18)
C4 C3 C2 122.02(16)
C3 C2 C1 124.98(14)
C3 C2 C7 116.04(13)
C1 C2 C7 118.92(13)
C22 C17 C18 118.01(15)
C22 C17 C16 121.72(14)
C18 C17 C16 120.27(14)
C19 C18 C17 120.53(19)
C20 C19 C18 120.5(2)
C21 C20 C19 119.5(2)
C20 C21 C22 120.5(2)
C17 C22 C21 120.93(18)
C1 C15 B2 128.95(12)
C1 C15 B3 128.46(12)
B2 C15 B3 62.63(10)
C1 C15 B4 116.55(11)
B2 C15 B4 111.30(12)
B3 C15 B4 62.14(10)
C1 C15 B1 117.68(11)
B2 C15 B1 61.80(10)
B3 C15 B1 110.82(11)
B4 C15 B1 105.84(11)
C1 C15 C16 113.17(11)
B2 C15 C16 106.70(11)
B3 C15 C16 106.91(11)
B4 C15 C16 57.35(8)
B1 C15 C16 56.99(8)
C17 C16 B5 123.11(13)
C17 C16 B9 124.21(13)
B5 C16 B9 62.45(10)
C17 C16 B1 116.88(12)
B5 C16 B1 62.46(10)
B9 C16 B1 112.74(12)
C17 C16 B4 118.78(12)
B5 C16 B4 112.55(12)
B9 C16 B4 62.48(9)
B1 C16 B4 109.59(12)
C17 C16 C15 116.14(11)
B5 C16 C15 109.96(12)
B9 C16 C15 109.84(11)
B1 C16 C15 59.60(9)
B4 C16 C15 59.16(9)
C16 B1 B6 106.44(12)
C16 B1 C15 63.41(9)
B6 B1 C15 106.37(12)
C16 B1 B5 58.64(10)
B6 B1 B5 60.33(11)
C15 B1 B5 109.97(12)
C16 B1 B2 108.44(12)
B6 B1 B2 60.27(11)
C15 B1 B2 57.57(9)
B5 B1 B2 109.31(13)
C16 B5 B10 106.06(13)
C16 B5 B9 58.87(9)
B10 B5 B9 60.39(11)
C16 B5 B1 58.89(9)
B10 B5 B1 107.07(14)
B9 B5 B1 107.01(12)
C16 B5 B6 105.89(13)
B10 B5 B6 60.07(12)
B9 B5 B6 108.21(14)
B1 B5 B6 59.38(11)
C16 B9 B5 58.68(9)
C16 B9 B8 105.84(13)
B5 B9 B8 107.61(15)
C16 B9 B4 58.95(9)
B5 B9 B4 106.72(12)
B8 B9 B4 59.51(11)
C16 B9 B10 105.43(13)
B5 B9 B10 59.77(11)
B8 B9 B10 59.92(12)
B4 B9 B10 106.82(15)
C16 B4 C15 63.49(9)
C16 B4 B8 106.02(12)
C15 B4 B8 106.43(13)
C16 B4 B9 58.57(9)
C15 B4 B9 110.18(12)
B8 B4 B9 60.11(11)
C16 B4 B3 108.29(12)
C15 B4 B3 57.74(9)
B8 B4 B3 60.10(11)
B9 B4 B3 109.09(13)
C15 B3 B7 106.97(12)
C15 B3 B2 58.60(9)
B7 B3 B2 60.36(11)
C15 B3 B8 107.69(13)
B7 B3 B8 59.90(12)
B2 B3 B8 108.00(13)
C15 B3 B4 60.12(9)
B7 B3 B4 106.65(14)
B2 B3 B4 106.58(12)
B8 B3 B4 59.30(11)
C15 B2 B3 58.77(9)
C15 B2 B6 107.97(13)
B3 B2 B6 107.67(14)
C15 B2 B1 60.63(9)
B3 B2 B1 106.92(13)
B6 B2 B1 59.20(11)
C15 B2 B7 106.67(13)
B3 B2 B7 59.81(10)
B6 B2 B7 59.73(11)
B1 B2 B7 106.35(14)
B1 B6 B7 107.89(13)
B1 B6 B5 60.29(10)
B7 B6 B5 108.04(14)
B1 B6 B10 107.62(14)
B7 B6 B10 59.63(12)
B5 B6 B10 59.87(12)
B1 B6 B2 60.53(10)
B7 B6 B2 60.35(11)
B5 B6 B2 109.48(13)
B10 B6 B2 108.53(14)
B7 B10 B5 108.59(14)
B7 B10 B6 60.14(12)
B5 B10 B6 60.05(11)
B7 B10 B8 60.13(12)
B5 B10 B8 107.59(13)
B6 B10 B8 107.52(14)
B7 B10 B9 108.47(14)
B5 B10 B9 59.85(11)
B6 B10 B9 107.77(13)
B8 B10 B9 59.81(11)
B4 B8 B7 107.72(13)
B4 B8 B9 60.38(10)
B7 B8 B9 108.41(14)
B4 B8 B10 107.77(13)
B7 B8 B10 59.60(12)
B9 B8 B10 60.26(12)
B4 B8 B3 60.60(10)
B7 B8 B3 59.96(11)
B9 B8 B3 109.71(12)
B10 B8 B3 108.24(14)
B10 B7 B6 60.23(12)
B10 B7 B8 60.27(12)
B6 B7 B8 107.70(15)
B10 B7 B3 108.93(15)
B6 B7 B3 107.84(13)
B8 B7 B3 60.14(11)
B10 B7 B2 108.66(14)
B6 B7 B2 59.92(11)
B8 B7 B2 107.77(13)
B3 B7 B2 59.83(10)

loop_
_geom_bond_atom_site_label_1
_geom_bond_atom_site_label_2
_geom_bond_distance
C1 C14 1.424(2)
C1 C2 1.4258(19)
C1 C15 1.5146(19)
C14 C13 1.427(2)
C14 C9 1.430(2)
C13 C12 1.356(2)
C12 C11 1.407(2)
C11 C10 1.345(2)
C10 C9 1.418(2)
C9 C8 1.390(2)
C8 C7 1.378(2)
C7 C6 1.429(2)
C7 C2 1.436(2)
C6 C5 1.342(3)
C5 C4 1.408(3)
C4 C3 1.357(2)
C3 C2 1.424(2)
C17 C22 1.373(2)
C17 C18 1.383(2)
C17 C16 1.499(2)
C18 C19 1.378(3)
C19 C20 1.364(3)
C20 C21 1.357(3)
C21 C22 1.379(3)
C15 B2 1.700(2)
C15 B3 1.703(2)
C15 B4 1.746(2)
C15 B1 1.755(2)
C15 C16 1.820(2)
C16 B5 1.702(2)
C16 B9 1.705(2)
C16 B1 1.707(2)
C16 B4 1.712(2)
B1 B6 1.751(2)
B1 B5 1.767(3)
B1 B2 1.775(3)
B5 B10 1.765(3)
B5 B9 1.766(3)
B5 B6 1.768(3)
B9 B8 1.768(3)
B9 B4 1.773(2)
B9 B10 1.776(3)
B4 B8 1.757(2)
B4 B3 1.781(3)
B3 B7 1.768(3)
B3 B2 1.769(3)
B3 B8 1.772(3)
B2 B6 1.770(3)
B2 B7 1.778(3)
B6 B7 1.767(3)
B6 B10 1.769(3)
B10 B7 1.758(3)
B10 B8 1.770(3)
B8 B7 1.767(3)

loop_
_geom_torsion_atom_site_label_1
_geom_torsion_atom_site_label_2
_geom_torsion_atom_site_label_3
_geom_torsion_atom_site_label_4
_geom_torsion
C2 C1 C14 C13 -158.12(13)
C15 C1 C14 C13 31.1(2)
C2 C1 C14 C9 18.33(19)
C15 C1 C14 C9 -152.40(13)
C1 C14 C13 C12 -179.94(14)
C9 C14 C13 C12 3.5(2)
C14 C13 C12 C11 2.2(2)
C13 C12 C11 C10 -4.3(2)
C12 C11 C10 C9 0.5(2)
C11 C10 C9 C8 -172.79(15)
C11 C10 C9 C14 5.3(2)
C1 C14 C9 C8 -5.8(2)
C13 C14 C9 C8 171.01(13)
C1 C14 C9 C10 176.15(13)
C13 C14 C9 C10 -7.07(19)
C10 C9 C8 C7 170.23(14)
C14 C9 C8 C7 -7.8(2)
C9 C8 C7 C6 -170.81(15)
C9 C8 C7 C2 8.4(2)
C8 C7 C6 C5 175.74(17)
C2 C7 C6 C5 -3.5(3)
C7 C6 C5 C4 -1.6(3)
C6 C5 C4 C3 3.4(3)
C5 C4 C3 C2 0.0(3)
C4 C3 C2 C1 177.98(15)
C4 C3 C2 C7 -4.8(2)
C14 C1 C2 C3 159.35(14)
C15 C1 C2 C3 -29.9(2)
C14 C1 C2 C7 -17.75(19)
C15 C1 C2 C7 152.98(13)
C8 C7 C2 C3 -172.74(14)
C6 C7 C2 C3 6.5(2)
C8 C7 C2 C1 4.6(2)
C6 C7 C2 C1 -176.17(14)
C22 C17 C18 C19 1.2(3)
C16 C17 C18 C19 -178.28(17)
C17 C18 C19 C20 0.7(3)
C18 C19 C20 C21 -2.0(3)
C19 C20 C21 C22 1.6(3)
C18 C17 C22 C21 -1.7(3)
C16 C17 C22 C21 177.78(17)
C20 C21 C22 C17 0.3(3)
C14 C1 C15 B2 -134.80(15)
C2 C1 C15 B2 54.7(2)
C14 C1 C15 B3 -51.3(2)
C2 C1 C15 B3 138.22(15)
C14 C1 C15 B4 23.04(18)
C2 C1 C15 B4 -147.46(13)
C14 C1 C15 B1 150.39(13)
C2 C1 C15 B1 -20.11(19)
C14 C1 C15 C16 86.79(15)
C2 C1 C15 C16 -83.71(15)
C22 C17 C16 B5 134.80(16)
C18 C17 C16 B5 -45.8(2)
C22 C17 C16 B9 57.8(2)
C18 C17 C16 B9 -122.82(16)
C22 C17 C16 B1 -151.95(15)
C18 C17 C16 B1 27.5(2)
C22 C17 C16 B4 -16.9(2)
C18 C17 C16 B4 162.48(14)
C22 C17 C16 C15 -84.49(17)
C18 C17 C16 C15 94.94(16)
C1 C15 C16 C17 1.73(16)
B2 C15 C16 C17 -145.66(12)
B3 C15 C16 C17 148.57(12)
B4 C15 C16 C17 109.37(14)
B1 C15 C16 C17 -107.22(13)
C1 C15 C16 B5 147.38(12)
B2 C15 C16 B5 -0.01(14)
B3 C15 C16 B5 -65.78(14)
B4 C15 C16 B5 -104.98(13)
B1 C15 C16 B5 38.43(11)
C1 C15 C16 B9 -145.71(12)
B2 C15 C16 B9 66.91(14)
B3 C15 C16 B9 1.14(15)
B4 C15 C16 B9 -38.06(12)
B1 C15 C16 B9 105.35(13)
C1 C15 C16 B1 108.94(13)
B2 C15 C16 B1 -38.44(11)
B3 C15 C16 B1 -104.21(12)
B4 C15 C16 B1 -143.41(12)
C1 C15 C16 B4 -107.65(13)
B2 C15 C16 B4 104.97(12)
B3 C15 C16 B4 39.20(11)
B1 C15 C16 B4 143.41(12)
C17 C16 B1 B6 -153.60(13)
B5 C16 B1 B6 -38.35(12)
B9 C16 B1 B6 0.02(16)
B4 C16 B1 B6 67.52(14)
C15 C16 B1 B6 100.43(12)
C17 C16 B1 C15 105.97(13)
B5 C16 B1 C15 -138.78(12)
B9 C16 B1 C15 -100.41(12)
B4 C16 B1 C15 -32.90(11)
C17 C16 B1 B5 -115.24(14)
B9 C16 B1 B5 38.37(13)
B4 C16 B1 B5 105.88(13)
C15 C16 B1 B5 138.78(12)
C17 C16 B1 B2 142.93(13)
B5 C16 B1 B2 -101.83(14)
B9 C16 B1 B2 -63.46(16)
B4 C16 B1 B2 4.05(16)
C15 C16 B1 B2 36.96(11)
C1 C15 B1 C16 -100.89(13)
B2 C15 B1 C16 137.49(12)
B3 C15 B1 C16 97.13(12)
B4 C15 B1 C16 31.44(11)
C1 C15 B1 B6 158.57(13)
B2 C15 B1 B6 36.95(13)
B3 C15 B1 B6 -3.41(16)
B4 C15 B1 B6 -69.09(15)
C16 C15 B1 B6 -100.54(13)
C1 C15 B1 B5 -137.67(13)
B2 C15 B1 B5 100.71(14)
B3 C15 B1 B5 60.35(16)
B4 C15 B1 B5 -5.33(16)
C16 C15 B1 B5 -36.78(11)
C1 C15 B1 B2 121.62(14)
B3 C15 B1 B2 -40.36(13)
B4 C15 B1 B2 -106.05(13)
C16 C15 B1 B2 -137.49(12)
C17 C16 B5 B10 -153.87(14)
B9 C16 B5 B10 -39.23(14)
B1 C16 B5 B10 100.55(15)
B4 C16 B5 B10 -0.57(18)
C15 C16 B5 B10 63.34(15)
C17 C16 B5 B9 -114.64(16)
B1 C16 B5 B9 139.78(14)
B4 C16 B5 B9 38.66(13)
C15 C16 B5 B9 102.58(13)
C17 C16 B5 B1 105.58(15)
B9 C16 B5 B1 -139.78(14)
B4 C16 B5 B1 -101.12(13)
C15 C16 B5 B1 -37.20(10)
C17 C16 B5 B6 143.38(14)
B9 C16 B5 B6 -101.98(15)
B1 C16 B5 B6 37.80(12)
B4 C16 B5 B6 -63.32(16)
C15 C16 B5 B6 0.59(15)
B6 B1 B5 C16 136.77(13)
C15 B1 B5 C16 38.82(11)
B2 B1 B5 C16 100.31(13)
C16 B1 B5 B10 -98.78(14)
B6 B1 B5 B10 37.99(13)
C15 B1 B5 B10 -59.96(16)
B2 B1 B5 B10 1.53(17)
C16 B1 B5 B9 -35.31(12)
B6 B1 B5 B9 101.46(15)
C15 B1 B5 B9 3.51(17)
B2 B1 B5 B9 65.00(16)
C16 B1 B5 B6 -136.77(13)
C15 B1 B5 B6 -97.94(13)
B2 B1 B5 B6 -36.46(12)
C17 C16 B9 B5 112.98(16)
B1 C16 B9 B5 -38.38(13)
B4 C16 B9 B5 -139.42(14)
C15 C16 B9 B5 -102.77(13)
C17 C16 B9 B8 -145.74(14)
B5 C16 B9 B8 101.28(15)
B1 C16 B9 B8 62.90(16)
B4 C16 B9 B8 -38.14(12)
C15 C16 B9 B8 -1.50(16)
C17 C16 B9 B4 -107.60(15)
B5 C16 B9 B4 139.42(14)
B1 C16 B9 B4 101.04(13)
C15 C16 B9 B4 36.64(11)
C17 C16 B9 B10 151.78(14)
B5 C16 B9 B10 38.80(13)
B1 C16 B9 B10 0.42(17)
B4 C16 B9 B10 -100.62(15)
C15 C16 B9 B10 -63.97(14)
B10 B5 B9 C16 135.64(15)
B1 B5 B9 C16 35.32(12)
B6 B5 B9 C16 97.93(14)
C16 B5 B9 B8 -98.17(13)
B10 B5 B9 B8 37.48(13)
B1 B5 B9 B8 -62.85(16)
B6 B5 B9 B8 -0.24(16)
C16 B5 B9 B4 -35.58(12)
B10 B5 B9 B4 100.06(16)
B1 B5 B9 B4 -0.26(18)
B6 B5 B9 B4 62.34(16)
C16 B5 B9 B10 -135.64(15)
B1 B5 B9 B10 -100.32(15)
B6 B5 B9 B10 -37.71(13)
C17 C16 B4 C15 -104.91(13)
B5 C16 B4 C15 100.52(13)
B9 C16 B4 C15 139.17(13)
B1 C16 B4 C15 33.07(11)
C17 C16 B4 B8 154.38(13)
B5 C16 B4 B8 -0.19(17)
B9 C16 B4 B8 38.46(13)
B1 C16 B4 B8 -67.63(15)
C15 C16 B4 B8 -100.70(13)
C17 C16 B4 B9 115.92(15)
B5 C16 B4 B9 -38.65(14)
B1 C16 B4 B9 -106.09(14)
C15 C16 B4 B9 -139.17(13)
C17 C16 B4 B3 -142.44(13)
B5 C16 B4 B3 62.99(15)
B9 C16 B4 B3 101.63(14)
B1 C16 B4 B3 -4.46(15)
C15 C16 B4 B3 -37.53(10)
C1 C15 B4 C16 101.66(13)
B2 C15 B4 C16 -96.68(12)
B3 C15 B4 C16 -136.85(12)
B1 C15 B4 C16 -31.30(11)
C1 C15 B4 B8 -158.29(12)
B2 C15 B4 B8 3.36(16)
B3 C15 B4 B8 -36.80(12)
B1 C15 B4 B8 68.74(14)
C16 C15 B4 B8 100.04(12)
C1 C15 B4 B9 138.13(13)
B2 C15 B4 B9 -60.21(16)
B3 C15 B4 B9 -100.38(14)
B1 C15 B4 B9 5.17(16)
C16 C15 B4 B9 36.47(11)
C1 C15 B4 B3 -121.49(14)
B2 C15 B4 B3 40.16(12)
B1 C15 B4 B3 105.54(12)
C16 C15 B4 B3 136.85(12)
B5 B9 B4 C16 35.47(12)
B8 B9 B4 C16 136.41(14)
B10 B9 B4 C16 98.19(13)
C16 B9 B4 C15 -38.57(12)
B5 B9 B4 C15 -3.10(18)
B8 B9 B4 C15 97.84(14)
B10 B9 B4 C15 59.62(16)
C16 B9 B4 B8 -136.41(14)
B5 B9 B4 B8 -100.94(16)
B10 B9 B4 B8 -38.22(12)
C16 B9 B4 B3 -100.24(13)
B5 B9 B4 B3 -64.77(16)
B8 B9 B4 B3 36.17(12)
B10 B9 B4 B3 -2.05(16)
C1 C15 B3 B7 -157.16(14)
B2 C15 B3 B7 -37.62(14)
B4 C15 B3 B7 99.80(15)
B1 C15 B3 B7 2.37(18)
C16 C15 B3 B7 62.79(15)
C1 C15 B3 B2 -119.53(16)
B4 C15 B3 B2 137.42(13)
B1 C15 B3 B2 39.99(12)
C16 C15 B3 B2 100.42(12)
C1 C15 B3 B8 139.78(14)
B2 C15 B3 B8 -100.68(14)
B4 C15 B3 B8 36.74(12)
B1 C15 B3 B8 -60.69(15)
C16 C15 B3 B8 -0.27(15)
C1 C15 B3 B4 103.05(16)
B2 C15 B3 B4 -137.42(13)
B1 C15 B3 B4 -97.43(12)
C16 C15 B3 B4 -37.00(10)
C16 B4 B3 C15 40.14(10)
B8 B4 B3 C15 138.49(13)
B9 B4 B3 C15 102.31(12)
C16 B4 B3 B7 -60.20(14)
C15 B4 B3 B7 -100.34(13)
B8 B4 B3 B7 38.15(12)
B9 B4 B3 B7 1.98(16)
C16 B4 B3 B2 3.09(15)
C15 B4 B3 B2 -37.05(11)
B8 B4 B3 B2 101.44(14)
B9 B4 B3 B2 65.26(15)
C16 B4 B3 B8 -98.35(13)
C15 B4 B3 B8 -138.49(13)
B9 B4 B3 B8 -36.17(12)
C1 C15 B2 B3 118.82(17)
B4 C15 B2 B3 -39.94(12)
B1 C15 B2 B3 -137.03(13)
C16 C15 B2 B3 -100.76(12)
C1 C15 B2 B6 -141.00(14)
B3 C15 B2 B6 100.17(14)
B4 C15 B2 B6 60.23(15)
B1 C15 B2 B6 -36.85(12)
C16 C15 B2 B6 -0.58(15)
C1 C15 B2 B1 -104.15(16)
B3 C15 B2 B1 137.03(13)
B4 C15 B2 B1 97.08(12)
C16 C15 B2 B1 36.27(10)
C1 C15 B2 B7 156.14(14)
B3 C15 B2 B7 37.31(13)
B4 C15 B2 B7 -2.63(17)
B1 C15 B2 B7 -99.72(14)
C16 C15 B2 B7 -63.45(14)
B7 B3 B2 C15 137.79(15)
B8 B3 B2 C15 100.13(14)
B4 B3 B2 C15 37.74(11)
C15 B3 B2 B6 -100.68(14)
B7 B3 B2 B6 37.11(14)
B8 B3 B2 B6 -0.55(17)
B4 B3 B2 B6 -62.95(15)
C15 B3 B2 B1 -38.38(11)
B7 B3 B2 B1 99.41(15)
B8 B3 B2 B1 61.75(16)
B4 B3 B2 B1 -0.64(16)
C15 B3 B2 B7 -137.79(15)
B8 B3 B2 B7 -37.66(14)
B4 B3 B2 B7 -100.05(15)
C16 B1 B2 C15 -39.57(11)
B6 B1 B2 C15 -138.38(13)
B5 B1 B2 C15 -101.90(13)
C16 B1 B2 B3 -2.03(16)
B6 B1 B2 B3 -100.84(14)
C15 B1 B2 B3 37.54(11)
B5 B1 B2 B3 -64.36(15)
C16 B1 B2 B6 98.81(14)
C15 B1 B2 B6 138.38(13)
B5 B1 B2 B6 36.48(12)
C16 B1 B2 B7 60.68(15)
B6 B1 B2 B7 -38.13(12)
C15 B1 B2 B7 100.24(13)
B5 B1 B2 B7 -1.65(16)
C16 B1 B6 B7 -63.40(17)
C15 B1 B6 B7 3.04(18)
B5 B1 B6 B7 -100.98(16)
B2 B1 B6 B7 38.80(14)
C16 B1 B6 B5 37.58(11)
C15 B1 B6 B5 104.02(13)
B2 B1 B6 B5 139.78(13)
C16 B1 B6 B10 -0.46(17)
C15 B1 B6 B10 65.99(16)
B5 B1 B6 B10 -38.03(13)
B2 B1 B6 B10 101.74(15)
C16 B1 B6 B2 -102.20(13)
C15 B1 B6 B2 -35.75(12)
B5 B1 B6 B2 -139.78(13)
C16 B5 B6 B1 -37.57(11)
B10 B5 B6 B1 -137.24(13)
B9 B5 B6 B1 -99.39(13)
C16 B5 B6 B7 63.15(16)
B10 B5 B6 B7 -36.52(13)
B9 B5 B6 B7 1.34(17)
B1 B5 B6 B7 100.72(14)
C16 B5 B6 B10 99.67(14)
B9 B5 B6 B10 37.85(12)
B1 B5 B6 B10 137.24(13)
C16 B5 B6 B2 -0.96(17)
B10 B5 B6 B2 -100.63(15)
B9 B5 B6 B2 -62.78(16)
B1 B5 B6 B2 36.61(12)
C15 B2 B6 B1 37.48(11)
B3 B2 B6 B1 99.53(14)
B7 B2 B6 B1 136.68(14)
C15 B2 B6 B7 -99.20(14)
B3 B2 B6 B7 -37.15(13)
B1 B2 B6 B7 -136.68(14)
C15 B2 B6 B5 0.98(17)
B3 B2 B6 B5 63.03(16)
B1 B2 B6 B5 -36.51(12)
B7 B2 B6 B5 100.17(15)
C15 B2 B6 B10 -62.73(16)
B3 B2 B6 B10 -0.68(18)
B1 B2 B6 B10 -100.22(15)
B7 B2 B6 B10 36.46(13)
C16 B5 B10 B7 -62.51(17)
B9 B5 B10 B7 -101.02(15)
B1 B5 B10 B7 -0.80(17)
B6 B5 B10 B7 36.87(13)
C16 B5 B10 B6 -99.38(14)
B9 B5 B10 B6 -137.89(14)
B1 B5 B10 B6 -37.68(12)
C16 B5 B10 B8 1.09(19)
B9 B5 B10 B8 -37.42(14)
B1 B5 B10 B8 62.80(17)
B6 B5 B10 B8 100.47(16)
C16 B5 B10 B9 38.51(12)
B1 B5 B10 B9 100.22(13)
B6 B5 B10 B9 137.89(14)
B1 B6 B10 B7 -100.80(14)
B5 B6 B10 B7 -139.02(13)
B2 B6 B10 B7 -36.77(13)
B1 B6 B10 B5 38.22(13)
B7 B6 B10 B5 139.02(13)
B2 B6 B10 B5 102.25(14)
B1 B6 B10 B8 -62.38(18)
B7 B6 B10 B8 38.43(14)
B5 B6 B10 B8 -100.60(15)
B2 B6 B10 B8 1.65(19)
B1 B6 B10 B9 0.72(19)
B7 B6 B10 B9 101.52(15)
B5 B6 B10 B9 -37.50(13)
B2 B6 B10 B9 64.75(18)
C16 B9 B10 B7 62.94(16)
B5 B9 B10 B7 101.22(15)
B8 B9 B10 B7 -36.70(13)
B4 B9 B10 B7 1.34(17)
C16 B9 B10 B5 -38.29(12)
B8 B9 B10 B5 -137.92(14)
B4 B9 B10 B5 -99.89(13)
C16 B9 B10 B6 -0.69(18)
B5 B9 B10 B6 37.59(13)
B8 B9 B10 B6 -100.33(16)
B4 B9 B10 B6 -62.29(16)
C16 B9 B10 B8 99.63(14)
B5 B9 B10 B8 137.92(14)
B4 B9 B10 B8 38.03(12)
C16 B4 B8 B7 63.78(16)
C15 B4 B8 B7 -2.68(16)
B9 B4 B8 B7 101.52(15)
B3 B4 B8 B7 -38.44(13)
C16 B4 B8 B9 -37.74(12)
C15 B4 B8 B9 -104.20(13)
B3 B4 B8 B9 -139.96(13)
C16 B4 B8 B10 0.87(18)
C15 B4 B8 B10 -65.59(17)
B9 B4 B8 B10 38.61(14)
B3 B4 B8 B10 -101.35(15)
C16 B4 B8 B3 102.22(13)
C15 B4 B8 B3 35.76(11)
B9 B4 B8 B3 139.96(13)
C16 B9 B8 B4 37.88(11)
B5 B9 B8 B4 99.40(13)
B10 B9 B8 B4 136.81(14)
C16 B9 B8 B7 -62.48(16)
B5 B9 B8 B7 -0.95(17)
B4 B9 B8 B7 -100.36(14)
B10 B9 B8 B7 36.45(13)
C16 B9 B8 B10 -98.93(14)
B5 B9 B8 B10 -37.41(12)
B4 B9 B8 B10 -136.81(14)
C16 B9 B8 B3 1.34(18)
B5 B9 B8 B3 62.86(16)
B4 B9 B8 B3 -36.54(12)
B10 B9 B8 B3 100.27(15)
B7 B10 B8 B4 100.52(15)
B5 B10 B8 B4 -1.2(2)
B6 B10 B8 B4 62.09(19)
B9 B10 B8 B4 -38.66(13)
B5 B10 B8 B7 -101.75(15)
B6 B10 B8 B7 -38.43(14)
B9 B10 B8 B7 -139.18(14)
B7 B10 B8 B9 139.18(14)
B5 B10 B8 B9 37.44(13)
B6 B10 B8 B9 100.75(15)
B7 B10 B8 B3 36.44(13)
B5 B10 B8 B3 -65.31(18)
B6 B10 B8 B3 -1.99(19)
B9 B10 B8 B3 -102.74(14)
C15 B3 B8 B4 -37.10(11)
B7 B3 B8 B4 -136.84(13)
B2 B3 B8 B4 -98.97(13)
C15 B3 B8 B7 99.74(14)
B2 B3 B8 B7 37.87(13)
B4 B3 B8 B7 136.84(13)
C15 B3 B8 B9 -0.65(18)
B7 B3 B8 B9 -100.39(15)
B2 B3 B8 B9 -62.53(17)
B4 B3 B8 B9 36.44(13)
C15 B3 B8 B10 63.45(16)
B7 B3 B8 B10 -36.29(13)
B2 B3 B8 B10 1.58(18)
B4 B3 B8 B10 100.55(14)
B5 B10 B7 B6 -36.83(12)
B8 B10 B7 B6 -136.88(14)
B9 B10 B7 B6 -100.32(14)
B5 B10 B7 B8 100.05(14)
B6 B10 B7 B8 136.88(14)
B9 B10 B7 B8 36.56(12)
B5 B10 B7 B3 63.36(17)
B6 B10 B7 B3 100.20(14)
B8 B10 B7 B3 -36.69(12)
B9 B10 B7 B3 -0.13(18)
B5 B10 B7 B2 -0.21(18)
B6 B10 B7 B2 36.62(13)
B8 B10 B7 B2 -100.26(14)
B9 B10 B7 B2 -63.70(17)
B1 B6 B7 B10 100.35(15)
B5 B6 B7 B10 36.62(13)
B2 B6 B7 B10 139.22(14)
B1 B6 B7 B8 61.81(17)
B5 B6 B7 B8 -1.92(17)
B10 B6 B7 B8 -38.54(13)
B2 B6 B7 B8 100.69(14)
B1 B6 B7 B3 -1.7(2)
B5 B6 B7 B3 -65.41(18)
B10 B6 B7 B3 -102.03(16)
B2 B6 B7 B3 37.19(14)
B1 B6 B7 B2 -38.88(13)
B5 B6 B7 B2 -102.60(14)
B10 B6 B7 B2 -139.22(14)
B4 B8 B7 B10 -100.60(14)
B9 B8 B7 B10 -36.74(12)
B3 B8 B7 B10 -139.33(13)
B4 B8 B7 B6 -62.08(17)
B9 B8 B7 B6 1.78(18)
B10 B8 B7 B6 38.52(13)
B3 B8 B7 B6 -100.82(14)
B4 B8 B7 B3 38.73(12)
B9 B8 B7 B3 102.59(14)
B10 B8 B7 B3 139.33(13)
B4 B8 B7 B2 1.16(18)
B9 B8 B7 B2 65.02(17)
B10 B8 B7 B2 101.76(15)
B3 B8 B7 B2 -37.57(13)
C15 B3 B7 B10 -64.23(16)
B2 B3 B7 B10 -101.06(14)
B8 B3 B7 B10 36.74(13)
B4 B3 B7 B10 -1.13(17)
C15 B3 B7 B6 -0.4(2)
B2 B3 B7 B6 -37.23(14)
B8 B3 B7 B6 100.57(17)
B4 B3 B7 B6 62.70(17)
C15 B3 B7 B8 -100.97(14)
B2 B3 B7 B8 -137.80(14)
B4 B3 B7 B8 -37.87(12)
C15 B3 B7 B2 36.83(13)
B8 B3 B7 B2 137.80(14)
B4 B3 B7 B2 99.93(13)
C15 B2 B7 B10 64.67(16)
B3 B2 B7 B10 101.52(15)
B6 B2 B7 B10 -36.75(14)
B1 B2 B7 B10 1.14(17)
C15 B2 B7 B6 101.42(14)
B3 B2 B7 B6 138.27(15)
B1 B2 B7 B6 37.89(13)
C15 B2 B7 B8 0.87(18)
B3 B2 B7 B8 37.71(13)
B6 B2 B7 B8 -100.56(16)
B1 B2 B7 B8 -62.67(16)
C15 B2 B7 B3 -36.85(12)
B6 B2 B7 B3 -138.27(15)
B1 B2 B7 B3 -100.38(14)
